data_4315464
loop_
_publ_author_name
'Fabrice Riblet'
'Ghenadie Novitchi'
'Rosario Scopelliti'
'Lothar Helm'
'Aurelian Gulea'
'Andr\'e E. Merbach'

_publ_contact_author_address
;Ecole polytechnique f\'ed\'erale de Lausanne
Institut des sciences et ing\'enierie chimiques
EPFL SB ISIC LCIB
BCH 3108 (B\^at. BCH)
CH-1015 Lausanne
Switzerland
;
_publ_contact_author_email lothar.helm@epfl.ch
_publ_contact_author_fax '+41 21 693 98 55'
_publ_contact_author_name 'Lothar Helm'
_publ_contact_author_phone '+41 21 693 98 75'
_publ_section_title
;
 Isomerization Mechanisms of Stereolabile tris- and bis-Bidentate
 Octahedral Cobalt(II) Complexes: X-ray Structure and Variable Temperature
 and Pressure NMR Kinetic Investigations
;
_journal_name_full 'Inorganic Chemistry'
_journal_page_first 4194
_journal_page_last 4211
_journal_paper_doi 10.1021/ic902494j
_journal_volume 49
_journal_year 2010
_chemical_formula_moiety 'C22 H16 Co F12 N2 O4'
_chemical_formula_sum 'C22 H16 Co F12 N2 O4'
_chemical_formula_weight 659.30
_chemical_name_systematic
; 
 ? 
;
_space_group_IT_number 63
_symmetry_cell_setting orthorhombic
_symmetry_space_group_name_Hall '-C 2c 2'
_symmetry_space_group_name_H-M 'C m c m'
_atom_sites_solution_hydrogens geom
_atom_sites_solution_primary direct
_atom_sites_solution_secondary difmap
_audit_creation_method SHELXL-97
_cell_angle_alpha 90.00
_cell_angle_beta 90.00
_cell_angle_gamma 90.00
_cell_formula_units_Z 4
_cell_length_a 9.6976(9)
_cell_length_b 16.3685(15)
_cell_length_c 15.9331(18)
_cell_measurement_reflns_used 2964
_cell_measurement_temperature 140(2)
_cell_measurement_theta_max 26.0182
_cell_measurement_theta_min 2.47825
_cell_volume 2529.1(4)
_computing_cell_refinement 'Oxford Diffraction CrysAlis RED'
_computing_data_collection 'Oxford Diffraction CrysAlis CCD'
_computing_data_reduction 'Oxford Diffraction CrysAlis RED'
_computing_molecular_graphics 'Bruker SHELXTL'
_computing_publication_material 'Bruker SHELXTL'
_computing_structure_refinement 'SHELXL-97 (Sheldrick, 1997)'
_computing_structure_solution 'SHELXS-97 (Sheldrick, 1990)'
_diffrn_ambient_temperature 140(2)
_diffrn_measured_fraction_theta_full 0.996
_diffrn_measured_fraction_theta_max 0.996
_diffrn_measurement_device_type 'Oxford Diffraction KM4/Sapphire CCD'
_diffrn_measurement_method 'phi and omega scans'
_diffrn_radiation_monochromator graphite
_diffrn_radiation_source 'fine-focus sealed tube'
_diffrn_radiation_type MoK\a
_diffrn_radiation_wavelength 0.71073
_diffrn_reflns_av_R_equivalents 0.0524
_diffrn_reflns_av_sigmaI/netI 0.0317
_diffrn_reflns_limit_h_max 11
_diffrn_reflns_limit_h_min -11
_diffrn_reflns_limit_k_max 19
_diffrn_reflns_limit_k_min -19
_diffrn_reflns_limit_l_max 18
_diffrn_reflns_limit_l_min -18
_diffrn_reflns_number 7626
_diffrn_reflns_theta_full 25.03
_diffrn_reflns_theta_max 25.03
_diffrn_reflns_theta_min 3.54
_exptl_absorpt_coefficient_mu 0.800
_exptl_absorpt_correction_T_max 0.859
_exptl_absorpt_correction_T_min 0.650
_exptl_absorpt_correction_type multi-scan
_exptl_absorpt_process_details
;
[c.f. r.h. blessing, acta cryst. (1995), a51, 33-38]
;
_exptl_crystal_colour orange
_exptl_crystal_density_diffrn 1.731
_exptl_crystal_density_method 'not measured'
_exptl_crystal_description prismatic
_exptl_crystal_F_000 1316
_exptl_crystal_size_max 0.32
_exptl_crystal_size_mid 0.30
_exptl_crystal_size_min 0.19
_refine_diff_density_max 0.302
_refine_diff_density_min -0.337
_refine_diff_density_rms 0.057
_refine_ls_extinction_method none
_refine_ls_goodness_of_fit_ref 1.081
_refine_ls_hydrogen_treatment riding
_refine_ls_matrix_type full
_refine_ls_number_parameters 113
_refine_ls_number_reflns 1235
_refine_ls_number_restraints 0
_refine_ls_restrained_S_all 1.081
_refine_ls_R_factor_all 0.0400
_refine_ls_R_factor_gt 0.0312
_refine_ls_shift/su_max 0.000
_refine_ls_shift/su_mean 0.000
_refine_ls_structure_factor_coef Fsqd
_refine_ls_weighting_details 'calc w=1/[\s^2^(Fo^2^)+(0.0450P)^2^+0.0000P] where P=(Fo^2^+2Fc^2^)/3'
_refine_ls_weighting_scheme calc
_refine_ls_wR_factor_gt 0.0735
_refine_ls_wR_factor_ref 0.0770
_reflns_number_gt 1069
_reflns_number_total 1235
_reflns_threshold_expression >2sigma(I)
_cod_data_source_file ic902494j_si_001_3.cif
_cod_data_source_block nov36a
_cod_depositor_comments
;
The following automatic conversions were performed:

'_symmetry_cell_setting' value 'Orthorhombic' changed to
'orthorhombic' according to the built-in table from CIF Core
dictionary named 'cif_core.dic' version 2.4.1 from 2010-06-29.

Automatic conversion script
Id: cif_fix_values 1646 2011-03-28 12:23:43Z adriana 
;
_cod_database_code 4315464

loop_
_symmetry_equiv_pos_as_xyz
'x, y, z'
'-x, -y, z+1/2'
'-x, y, -z+1/2'
'x, -y, -z'
'x+1/2, y+1/2, z'
'-x+1/2, -y+1/2, z+1/2'
'-x+1/2, y+1/2, -z+1/2'
'x+1/2, -y+1/2, -z'
'-x, -y, -z'
'x, y, -z-1/2'
'x, -y, z-1/2'
'-x, y, z'
'-x+1/2, -y+1/2, -z'
'x+1/2, y+1/2, -z-1/2'
'x+1/2, -y+1/2, z-1/2'
'-x+1/2, y+1/2, z'

loop_
_atom_site_label
_atom_site_type_symbol
_atom_site_fract_x
_atom_site_fract_y
_atom_site_fract_z
_atom_site_U_iso_or_equiv
_atom_site_adp_type
_atom_site_occupancy
_atom_site_symmetry_multiplicity
_atom_site_calc_flag
_atom_site_refinement_flags
_atom_site_disorder_assembly
_atom_site_disorder_group
Co1 Co 1.0000 0.83315(3) 0.7500 0.01698(18) Uani 1 4 d S . .
O1 O 1.14826(12) 0.83539(8) 0.65746(8) 0.0198(3) Uani 1 1 d . . .
F1 F 1.32486(14) 0.93461(9) 0.56084(9) 0.0483(4) Uani 1 1 d . . .
F2 F 1.23789(13) 0.87985(9) 0.45030(8) 0.0506(4) Uani 1 1 d . . .
F3 F 1.34630(12) 0.80585(9) 0.54052(9) 0.0481(4) Uani 1 1 d . . .
N1 N 1.0000 0.70209(19) 0.7500 0.0174(7) Uani 1 4 d S . .
N2 N 1.0000 0.96552(18) 0.7500 0.0190(7) Uani 1 4 d S . .
C1 C 1.12629(19) 0.85480(11) 0.58216(12) 0.0203(4) Uani 1 1 d . . .
C2 C 1.0000 0.86561(16) 0.54172(18) 0.0235(6) Uani 1 2 d S . .
H2 H 1.0000 0.8810 0.4842 0.028 Uiso 1 2 calc SR . .
C3 C 1.2587(2) 0.86857(14) 0.53218(13) 0.0316(5) Uani 1 1 d . . .
C4 C 1.0000 0.65897(15) 0.67813(17) 0.0194(6) Uani 1 2 d S . .
H4 H 1.0000 0.6880 0.6265 0.023 Uiso 1 2 calc SR . .
C5 C 1.0000 0.57451(16) 0.67568(18) 0.0203(6) Uani 1 2 d S . .
H5 H 1.0000 0.5470 0.6232 0.024 Uiso 1 2 calc SR . .
C6 C 1.0000 0.5296(2) 0.7500 0.0184(8) Uani 1 4 d S . .
C7 C 1.0000 0.4380(2) 0.7500 0.0249(9) Uani 1 4 d S . .
H7A H 1.0000 0.4180 0.6920 0.037 Uiso 0.50 2 calc SPR . .
H7B H 0.9175 0.4180 0.7790 0.037 Uiso 0.25 1 calc PR . .
H7C H 1.0825 0.4180 0.7790 0.037 Uiso 0.25 1 calc PR . .
C8 C 0.8827(3) 1.00905(17) 0.7500 0.0282(7) Uani 1 2 d S . .
H8 H 0.7977 0.9803 0.7500 0.034 Uiso 1 2 calc SR . .
C9 C 0.8789(3) 1.09341(18) 0.7500 0.0328(7) Uani 1 2 d S . .
H9 H 0.7928 1.1210 0.7500 0.039 Uiso 1 2 calc SR . .
C10 C 1.0000 1.1377(2) 0.7500 0.0282(10) Uani 1 4 d S . .
C11 C 1.0000 1.2297(3) 0.7500 0.0490(14) Uani 1 4 d S . .
H11A H 1.0953 1.2496 0.7500 0.073 Uiso 0.50 2 calc SPR . .
H11B H 0.9524 1.2496 0.8002 0.073 Uiso 0.25 1 calc PR . .
H11C H 0.9524 1.2496 0.6998 0.073 Uiso 0.25 1 calc PR . .

loop_
_atom_site_aniso_label
_atom_site_aniso_U_11
_atom_site_aniso_U_22
_atom_site_aniso_U_33
_atom_site_aniso_U_23
_atom_site_aniso_U_13
_atom_site_aniso_U_12
Co1 0.0169(3) 0.0175(3) 0.0166(3) 0.000 0.000 0.000
O1 0.0184(7) 0.0202(7) 0.0208(7) 0.0007(6) -0.0003(5) -0.0003(5)
F1 0.0506(8) 0.0506(9) 0.0438(8) 0.0024(7) 0.0040(7) -0.0321(7)
F2 0.0399(8) 0.0879(12) 0.0238(7) 0.0063(7) 0.0081(6) -0.0165(8)
F3 0.0278(7) 0.0631(9) 0.0535(9) -0.0026(8) 0.0155(6) 0.0065(7)
N1 0.0165(16) 0.0193(16) 0.0164(17) 0.000 0.000 0.000
N2 0.0176(16) 0.0183(16) 0.0212(18) 0.000 0.000 0.000
C1 0.0252(11) 0.0148(9) 0.0209(11) -0.0031(8) 0.0027(8) -0.0025(8)
C2 0.0285(15) 0.0236(15) 0.0184(15) 0.0024(12) 0.000 0.000
C3 0.0306(12) 0.0400(13) 0.0241(12) -0.0009(10) 0.0027(9) -0.0100(11)
C4 0.0222(14) 0.0194(14) 0.0168(14) 0.0018(12) 0.000 0.000
C5 0.0198(14) 0.0200(14) 0.0209(15) -0.0052(12) 0.000 0.000
C6 0.0132(18) 0.0189(19) 0.023(2) 0.000 0.000 0.000
C7 0.025(2) 0.016(2) 0.033(2) 0.000 0.000 0.000
C8 0.0158(14) 0.0238(15) 0.045(2) 0.000 0.000 -0.0011(12)
C9 0.0216(15) 0.0264(16) 0.050(2) 0.000 0.000 0.0069(13)
C10 0.034(2) 0.022(2) 0.028(2) 0.000 0.000 0.000
C11 0.057(3) 0.022(2) 0.067(4) 0.000 0.000 0.000

loop_
_atom_type_symbol
_atom_type_description
_atom_type_scat_dispersion_real
_atom_type_scat_dispersion_imag
_atom_type_scat_source
C C 0.0033 0.0016 'International Tables Vol C Tables 4.2.6.8 and 6.1.1.4'
H H 0.0000 0.0000 'International Tables Vol C Tables 4.2.6.8 and 6.1.1.4'
N N 0.0061 0.0033 'International Tables Vol C Tables 4.2.6.8 and 6.1.1.4'
O O 0.0106 0.0060 'International Tables Vol C Tables 4.2.6.8 and 6.1.1.4'
F F 0.0171 0.0103 'International Tables Vol C Tables 4.2.6.8 and 6.1.1.4'
Co Co 0.3494 0.9721 'International Tables Vol C Tables 4.2.6.8 and 6.1.1.4'

loop_
_geom_angle_atom_site_label_1
_geom_angle_atom_site_label_2
_geom_angle_atom_site_label_3
_geom_angle
_geom_angle_site_symmetry_1
_geom_angle_site_symmetry_3
_geom_angle_publ_flag
O1 Co1 O1 88.54(7) . 12_755 ?
O1 Co1 O1 91.42(7) . 10_557 ?
O1 Co1 O1 177.96(7) 12_755 10_557 ?
O1 Co1 O1 177.96(7) . 3_756 ?
O1 Co1 O1 91.42(7) 12_755 3_756 ?
O1 Co1 O1 88.54(7) 10_557 3_756 ?
O1 Co1 N1 91.02(4) . . ?
O1 Co1 N1 91.02(4) 12_755 . ?
O1 Co1 N1 91.02(4) 10_557 . ?
O1 Co1 N1 91.02(4) 3_756 . ?
O1 Co1 N2 88.98(4) . . ?
O1 Co1 N2 88.98(4) 12_755 . ?
O1 Co1 N2 88.98(4) 10_557 . ?
O1 Co1 N2 88.98(4) 3_756 . ?
N1 Co1 N2 180.000(1) . . ?
C1 O1 Co1 124.64(12) . . ?
C4 N1 C4 116.7(3) . 10_557 ?
C4 N1 Co1 121.65(16) . . ?
C4 N1 Co1 121.64(16) 10_557 . ?
C8 N2 C8 115.9(3) 3_756 . ?
C8 N2 Co1 122.07(16) 3_756 . ?
C8 N2 Co1 122.07(16) . . ?
O1 C1 C2 128.36(19) . . ?
O1 C1 C3 113.06(17) . . ?
C2 C1 C3 118.58(19) . . ?
C1 C2 C1 122.8(3) . 12_755 ?
C1 C2 H2 118.6 . . ?
C1 C2 H2 118.6 12_755 . ?
F2 C3 F1 107.15(17) . . ?
F2 C3 F3 107.41(18) . . ?
F1 C3 F3 106.34(17) . . ?
F2 C3 C1 113.79(17) . . ?
F1 C3 C1 110.15(17) . . ?
F3 C3 C1 111.62(17) . . ?
N1 C4 C5 123.3(3) . . ?
N1 C4 H4 118.4 . . ?
C5 C4 H4 118.4 . . ?
C4 C5 C6 120.2(3) . . ?
C4 C5 H5 119.9 . . ?
C6 C5 H5 119.9 . . ?
C5 C6 C5 116.3(3) . 10_557 ?
C5 C6 C7 121.85(17) . . ?
C5 C6 C7 121.85(17) 10_557 . ?
C6 C7 H7A 109.5 . . ?
C6 C7 H7B 109.5 . . ?
H7A C7 H7B 109.5 . . ?
C6 C7 H7C 109.5 . . ?
H7A C7 H7C 109.5 . . ?
H7B C7 H7C 109.5 . . ?
N2 C8 C9 123.6(3) . . ?
N2 C8 H8 118.2 . . ?
C9 C8 H8 118.2 . . ?
C10 C9 C8 120.2(3) . . ?
C10 C9 H9 119.9 . . ?
C8 C9 H9 119.9 . . ?
C9 C10 C9 116.6(4) 3_756 . ?
C9 C10 C11 121.71(19) 3_756 . ?
C9 C10 C11 121.70(19) . . ?
C10 C11 H11A 109.5 . . ?
C10 C11 H11B 109.5 . . ?
H11A C11 H11B 109.5 . . ?
C10 C11 H11C 109.5 . . ?
H11A C11 H11C 109.5 . . ?
H11B C11 H11C 109.5 . . ?

loop_
_geom_bond_atom_site_label_1
_geom_bond_atom_site_label_2
_geom_bond_distance
_geom_bond_site_symmetry_2
_geom_bond_publ_flag
Co1 O1 2.0597(13) . ?
Co1 O1 2.0597(13) 12_755 ?
Co1 O1 2.0597(13) 10_557 ?
Co1 O1 2.0598(13) 3_756 ?
Co1 N1 2.145(3) . ?
Co1 N2 2.167(3) . ?
O1 C1 1.259(2) . ?
F1 C3 1.338(2) . ?
F2 C3 1.333(2) . ?
F3 C3 1.339(3) . ?
N1 C4 1.345(3) . ?
N1 C4 1.345(3) 10_557 ?
N2 C8 1.342(3) 3_756 ?
N2 C8 1.342(3) . ?
C1 C2 1.395(2) . ?
C1 C3 1.528(3) . ?
C2 C1 1.395(2) 12_755 ?
C2 H2 0.9500 . ?
C4 C5 1.383(4) . ?
C4 H4 0.9500 . ?
C5 C6 1.394(3) . ?
C5 H5 0.9500 . ?
C6 C5 1.394(3) 10_557 ?
C6 C7 1.499(5) . ?
C7 H7A 0.9800 . ?
C7 H7B 0.9800 . ?
C7 H7C 0.9800 . ?
C8 C9 1.381(4) . ?
C8 H8 0.9500 . ?
C9 C10 1.380(4) . ?
C9 H9 0.9500 . ?
C10 C9 1.380(4) 3_756 ?
C10 C11 1.505(6) . ?
C11 H11A 0.9800 . ?
C11 H11B 0.9800 . ?
C11 H11C 0.9800 . ?

loop_
_geom_torsion_atom_site_label_1
_geom_torsion_atom_site_label_2
_geom_torsion_atom_site_label_3
_geom_torsion_atom_site_label_4
_geom_torsion
_geom_torsion_site_symmetry_1
_geom_torsion_site_symmetry_2
_geom_torsion_site_symmetry_3
_geom_torsion_site_symmetry_4
_geom_torsion_publ_flag
O1 Co1 O1 C1 16.12(17) 12_755 . . . ?
O1 Co1 O1 C1 -161.83(12) 10_557 . . . ?
N1 Co1 O1 C1 107.12(14) . . . . ?
N2 Co1 O1 C1 -72.88(14) . . . . ?
O1 Co1 N1 C4 -44.28(3) . . . . ?
O1 Co1 N1 C4 44.28(3) 12_755 . . . ?
O1 Co1 N1 C4 -135.72(3) 10_557 . . . ?
O1 Co1 N1 C4 135.72(3) 3_756 . . . ?
O1 Co1 N1 C4 135.72(3) . . . 10_557 ?
O1 Co1 N1 C4 -135.72(3) 12_755 . . 10_557 ?
O1 Co1 N1 C4 44.28(3) 10_557 . . 10_557 ?
O1 Co1 N1 C4 -44.28(3) 3_756 . . 10_557 ?
O1 Co1 N2 C8 -45.72(3) . . . 3_756 ?
O1 Co1 N2 C8 -134.28(3) 12_755 . . 3_756 ?
O1 Co1 N2 C8 45.72(3) 10_557 . . 3_756 ?
O1 Co1 N2 C8 134.28(3) 3_756 . . 3_756 ?
O1 Co1 N2 C8 134.28(3) . . . . ?
O1 Co1 N2 C8 45.72(3) 12_755 . . . ?
O1 Co1 N2 C8 -134.28(3) 10_557 . . . ?
O1 Co1 N2 C8 -45.72(3) 3_756 . . . ?
Co1 O1 C1 C2 -11.3(3) . . . . ?
Co1 O1 C1 C3 167.79(12) . . . . ?
O1 C1 C2 C1 -0.6(4) . . . 12_755 ?
C3 C1 C2 C1 -179.72(17) . . . 12_755 ?
O1 C1 C3 F2 172.67(17) . . . . ?
C2 C1 C3 F2 -8.1(3) . . . . ?
O1 C1 C3 F1 -67.0(2) . . . . ?
C2 C1 C3 F1 112.2(2) . . . . ?
O1 C1 C3 F3 50.9(2) . . . . ?
C2 C1 C3 F3 -129.9(2) . . . . ?
C4 N1 C4 C5 -0.001(1) 10_557 . . . ?
Co1 N1 C4 C5 180.0 . . . . ?
N1 C4 C5 C6 0.000(1) . . . . ?
C4 C5 C6 C5 0.001(1) . . . 10_557 ?
C4 C5 C6 C7 180.0 . . . . ?
C8 N2 C8 C9 0.0 3_756 . . . ?
Co1 N2 C8 C9 180.0 . . . . ?
N2 C8 C9 C10 0.0 . . . . ?
C8 C9 C10 C9 0.0 . . . 3_756 ?
C8 C9 C10 C11 180.0 . . . . ?
